data_1571167
loop_
_publ_author_name
'Knies, Benjamin'
'Hartenbach, Ingo'

_publ_section_title
;
 Crystal structure of defect scheelite-type Nd2/3[WO4]
;
_journal_coeditor_code WM4207
_journal_issue 3
_journal_name_full IUCrData
_journal_paper_doi 10.1107/S2414314624001755
_journal_volume 9
_journal_year 2024
_chemical_formula_iupac 'Nd0.67 [W O4]'
_chemical_formula_moiety 'Nd0.67 W O4'
_chemical_formula_sum 'Nd0.67 O4 W'
_chemical_formula_weight 344.01
_chemical_name_systematic
;
Neodymium(III) <i>ortho</i>-oxidotungstate(VI)
;
_space_group_crystal_system tetragonal
_space_group_IT_number 88
_space_group_name_Hall '-I 4ad'
_space_group_name_H-M_alt 'I 41/a :2'
_audit_creation_method SHELXL-2018/1
_cell_angle_alpha 90
_cell_angle_beta 90
_cell_angle_gamma 90
_cell_formula_units_Z 4
_cell_length_a 5.3048(3)
_cell_length_b 5.3048(3)
_cell_length_c 11.4999(9)
_cell_measurement_reflns_used 1393
_cell_measurement_temperature 293(2)
_cell_measurement_theta_max 33.0
_cell_measurement_theta_min 2.85
_cell_volume 323.62(4)
_computing_cell_refinement
;
DIF4 (Stoe & Cie, 1991)
;
_computing_data_collection
;
DIF4 (Stoe & Cie, 1991)
;
_computing_data_reduction
;
REDU4 (Stoe & Cie, 1991)
;
_computing_molecular_graphics
;
DIAMOND (Brandenburg & Putz, 2005)
;
_computing_publication_material
;
publCIF (Westrip, 2010)
;
_computing_structure_refinement
;
SHELXL (Sheldrick, 2015b)
;
_computing_structure_solution
;
SHELXT (Sheldrick, 2015a)
;
_diffrn_ambient_temperature 293(2)
_diffrn_measured_fraction_theta_full 1.000
_diffrn_measured_fraction_theta_max 1.000
_diffrn_measurement_device_type 'Stoe IPDS'
_diffrn_measurement_method \w-scans
_diffrn_radiation_monochromator graphite
_diffrn_radiation_source 'fine-focus sealed tube'
_diffrn_radiation_type 'Mo K\a'
_diffrn_radiation_wavelength 0.71073
_diffrn_reflns_av_R_equivalents 0.0612
_diffrn_reflns_av_unetI/netI 0.0304
_diffrn_reflns_limit_h_max 7
_diffrn_reflns_limit_h_min -8
_diffrn_reflns_limit_k_max 7
_diffrn_reflns_limit_k_min -8
_diffrn_reflns_limit_l_max 17
_diffrn_reflns_limit_l_min -17
_diffrn_reflns_number 2201
_diffrn_reflns_theta_full 25.242
_diffrn_reflns_theta_max 32.406
_diffrn_reflns_theta_min 4.231
_exptl_absorpt_coefficient_mu 45.975
_exptl_absorpt_correction_T_max 0.0596
_exptl_absorpt_correction_T_min 0.0151
_exptl_absorpt_correction_type numerical
_exptl_absorpt_process_details
;
[X-SHAPE (Stoe & Cie, 1997); HABITUS (Herrendorf, 1995)]
;
_exptl_crystal_colour violet
_exptl_crystal_density_diffrn 7.061
_exptl_crystal_density_method 'not measured'
_exptl_crystal_description platelet
_exptl_crystal_F_000 584
_exptl_crystal_size_max 0.092
_exptl_crystal_size_mid 0.081
_exptl_crystal_size_min 0.063
_refine_diff_density_max 1.081
_refine_diff_density_min -1.257
_refine_ls_extinction_coef 0.088(4)
_refine_ls_extinction_expression Fc^*^=kFc[1+0.001xFc^2^\l^3^/sin(2\q)]^-1/4^
_refine_ls_extinction_method
;
SHELXL (Sheldrick, 2015b)
;
_refine_ls_goodness_of_fit_ref 1.008
_refine_ls_matrix_type full
_refine_ls_number_parameters 15
_refine_ls_number_reflns 291
_refine_ls_number_restraints 0
_refine_ls_restrained_S_all 1.008
_refine_ls_R_factor_all 0.0331
_refine_ls_R_factor_gt 0.0224
_refine_ls_shift/su_max 0.000
_refine_ls_shift/su_mean 0.000
_refine_ls_structure_factor_coef Fsqd
_refine_ls_weighting_details 'w=1/[\s^2^(Fo^2^)+(0.0265P)^2^] where P=(Fo^2^+2Fc^2^)/3'
_refine_ls_weighting_scheme calc
_refine_ls_wR_factor_gt 0.0476
_refine_ls_wR_factor_ref 0.0499
_reflns_number_gt 231
_reflns_number_total 291
_reflns_threshold_expression 'I > 2\s(I)'
_cod_data_source_file wm4207.cif
_cod_data_source_block I
_cod_original_sg_symbol_H-M 'I 41/a'
_cod_database_code 1571167
_shelx_space_group_comment
;
The symmetry employed for this shelxl refinement is uniquely defined
by the following loop, which should always be used as a source of
symmetry information in preference to the above space-group names.
They are only intended as comments.
;

loop_
_space_group_symop_operation_xyz
'x, y, z'
'-x+1/2, -y, z+1/2'
'-y+3/4, x+1/4, z+1/4'
'y+3/4, -x+3/4, z+3/4'
'x+1/2, y+1/2, z+1/2'
'-x+1, -y+1/2, z+1'
'-y+5/4, x+3/4, z+3/4'
'y+5/4, -x+5/4, z+5/4'
'-x, -y, -z'
'x-1/2, y, -z-1/2'
'y-3/4, -x-1/4, -z-1/4'
'-y-3/4, x-3/4, -z-3/4'
'-x+1/2, -y+1/2, -z+1/2'
'x, y+1/2, -z'
'y-1/4, -x+1/4, -z+1/4'
'-y-1/4, x-1/4, -z-1/4'

loop_
_atom_site_type_symbol
_atom_site_label
_atom_site_fract_x
_atom_site_fract_y
_atom_site_fract_z
_atom_site_U_iso_or_equiv
_atom_site_adp_type
_atom_site_calc_flag
_atom_site_occupancy
_atom_site_disorder_assembly
_atom_site_disorder_group
Nd Nd 0.000000 0.250000 0.625000 0.0163(2) Uani d 0.6667 . .
W W 0.000000 0.250000 0.125000 0.0135(2) Uani d 1 . .
O O 0.2382(8) 0.3998(7) 0.0401(3) 0.0221(8) Uani d 1 . .

loop_
_atom_site_aniso_label
_atom_site_aniso_U_11
_atom_site_aniso_U_22
_atom_site_aniso_U_33
_atom_site_aniso_U_12
_atom_site_aniso_U_13
_atom_site_aniso_U_23
Nd 0.0176(3) 0.0176(3) 0.0139(4) 0.000 0.000 0.000
W 0.0138(2) 0.0138(2) 0.0130(3) 0.000 0.000 0.000
O 0.026(2) 0.022(2) 0.0185(17) 0.0001(15) 0.0047(16) 0.0011(16)

loop_
_atom_type_symbol
_atom_type_description
_atom_type_scat_dispersion_real
_atom_type_scat_dispersion_imag
_atom_type_scat_source
Nd Nd -0.1943 3.0179 'International Tables Vol C Tables 4.2.6.8 and 6.1.1.4'
W W -0.8490 6.8722 'International Tables Vol C Tables 4.2.6.8 and 6.1.1.4'
O O 0.0106 0.0060 'International Tables Vol C Tables 4.2.6.8 and 6.1.1.4'

loop_
_geom_angle_atom_site_label_1
_geom_angle_atom_site_label_2
_geom_angle_atom_site_label_3
_geom_angle_site_symmetry_1
_geom_angle_site_symmetry_3
_geom_angle
_geom_angle_publ_flag
O Nd O 4_455 10_556 125.78(12) ?
O Nd O 4_455 13 125.78(12) ?
O Nd O 10_556 13 80.25(19) ?
O Nd O 4_455 7_445 80.2(2) ?
O Nd O 10_556 7_445 125.78(12) ?
O Nd O 13 7_445 125.78(12) ?
O Nd O 4_455 5_445 152.39(16) ?
O Nd O 10_556 5_445 68.34(10) ?
O Nd O 13 5_445 77.05(15) ?
O Nd O 7_445 5_445 72.96(8) ?
O Nd O 4_455 2_565 72.96(8) ?
O Nd O 10_556 2_565 77.05(15) ?
O Nd O 13 2_565 68.34(10) ?
O Nd O 7_445 2_565 152.39(16) ?
O Nd O 5_445 2_565 134.35(18) ?
O Nd O 4_455 16_656 77.05(15) ?
O Nd O 10_556 16_656 152.39(16) ?
O Nd O 13 16_656 72.96(8) ?
O Nd O 7_445 16_656 68.34(10) ?
O Nd O 5_445 16_656 98.65(6) ?
O Nd O 2_565 16_656 98.65(7) ?
O Nd O 4_455 11_566 68.34(10) ?
O Nd O 10_556 11_566 72.96(8) ?
O Nd O 13 11_566 152.39(16) ?
O Nd O 7_445 11_566 77.05(15) ?
O Nd O 5_445 11_566 98.65(7) ?
O Nd O 2_565 11_566 98.65(6) ?
O Nd O 16_656 11_566 134.35(18) ?
O W O 6_454 12_666 107.43(13) ?
O W O 6_454 15 107.43(13) ?
O W O 12_666 15 113.6(3) ?
O W O 6_454 . 113.6(3) ?
O W O 12_666 . 107.43(13) ?
O W O 15 . 107.43(13) ?
W O Nd . 13 132.2(2) ?
W O Nd . 5_554 120.51(19) ?
Nd O Nd 13 5_554 102.95(15) ?

loop_
_geom_bond_atom_site_label_1
_geom_bond_atom_site_label_2
_geom_bond_site_symmetry_2
_geom_bond_distance
_geom_bond_publ_flag
Nd O 4_455 2.483(4) ?
Nd O 10_556 2.483(4) ?
Nd O 13 2.483(4) ?
Nd O 7_445 2.483(4) ?
Nd O 5_445 2.516(4) ?
Nd O 2_565 2.516(4) ?
Nd O 16_656 2.516(4) ?
Nd O 11_566 2.516(4) ?
Nd Nd 9_556 3.91161(19) ?
Nd Nd 13_556 3.9116(2) ?
Nd Nd 13_456 3.9116(2) ?
Nd Nd 9_566 3.91161(19) ?
W O 6_454 1.783(4) ?
W O 12_666 1.783(4) ?
W O 15 1.783(4) ?
W O . 1.783(4) ?
